data_7049061
loop_
_publ_author_name
'Espinal-Viguri, Maialen'
'Varela-Izquierdo, Victor'
'Miloserdov, Fedor M.'
'Riddlestone, Ian M.'
'Mahon, Mary F.'
'Whittlesey, Michael K.'

_publ_section_title
;
 Heterobimetallic ruthenium-zinc complexes with bulky N-heterocyclic
 carbenes: syntheses, structures and reactivity.
;
_journal_issue 13
_journal_name_full 'Dalton transactions (Cambridge, England : 2003)'
_journal_page_first 4176
_journal_page_last 4189
_journal_paper_doi 10.1039/c8dt05023f
_journal_volume 48
_journal_year 2019
_chemical_formula_moiety 'C23 H32 Cl N4 O5 Ru'
_chemical_formula_sum 'C23 H32 Cl N4 O5 Ru'
_chemical_formula_weight 581.04
_space_group_crystal_system monoclinic
_space_group_IT_number 14
_space_group_name_Hall '-P 2yn'
_space_group_name_H-M_alt 'P 1 21/n 1'
_symmetry_space_group_name_Hall '-P 2yn'
_symmetry_space_group_name_H-M 'P 1 21/n 1'
_atom_sites_solution_hydrogens geom
_atom_sites_solution_primary iterative
_audit_creation_date 2018-10-31
_audit_creation_method
;
Olex2 1.2
(compiled 2018.05.29 svn.r3508 for OlexSys, GUI svn.r5506)
;
_audit_update_record
;
2018-11-30 deposited with the CCDC.    2019-02-19 downloaded from the CCDC.
;
_cell_angle_alpha 90
_cell_angle_beta 99.331(2)
_cell_angle_gamma 90
_cell_formula_units_Z 2
_cell_length_a 10.2772(2)
_cell_length_b 11.4391(2)
_cell_length_c 10.8292(2)
_cell_measurement_reflns_used 6345
_cell_measurement_temperature 150.00(10)
_cell_measurement_theta_max 73.1150
_cell_measurement_theta_min 5.5090
_cell_volume 1256.26(4)
_computing_cell_refinement 'CrysAlisPro 1.171.39.46 (Rigaku OD, 2018)'
_computing_data_collection 'CrysAlisPro 1.171.39.46 (Rigaku OD, 2018)'
_computing_data_reduction 'CrysAlisPro 1.171.39.46 (Rigaku OD, 2018)'
_computing_molecular_graphics 'Olex2 (Dolomanov et al., 2009)'
_computing_publication_material 'Olex2 (Dolomanov et al., 2009)'
_computing_structure_refinement 'ShelXL (Sheldrick, 2015)'
_computing_structure_solution 'olex2.solve (Bourhis et al., 2015)'
_diffrn_ambient_environment N~2~
_diffrn_ambient_temperature 150.00(10)
_diffrn_detector 'CCD plate'
_diffrn_detector_area_resol_mean 8.1150
_diffrn_detector_type EosS2
_diffrn_measured_fraction_theta_full 1.000
_diffrn_measured_fraction_theta_max 1.000
_diffrn_measurement_device 'four-circle diffractometer'
_diffrn_measurement_device_type 'SuperNova, Dual, Cu at home/near, EosS2'
_diffrn_measurement_method '\w scans'
_diffrn_radiation_monochromator mirror
_diffrn_radiation_probe x-ray
_diffrn_radiation_type CuK\a
_diffrn_radiation_wavelength 1.54184
_diffrn_reflns_av_R_equivalents 0.0392
_diffrn_reflns_av_unetI/netI 0.0274
_diffrn_reflns_Laue_measured_fraction_full 1.000
_diffrn_reflns_Laue_measured_fraction_max 1.000
_diffrn_reflns_limit_h_max 12
_diffrn_reflns_limit_h_min -12
_diffrn_reflns_limit_k_max 11
_diffrn_reflns_limit_k_min -14
_diffrn_reflns_limit_l_max 13
_diffrn_reflns_limit_l_min -11
_diffrn_reflns_number 13001
_diffrn_reflns_point_group_measured_fraction_full 1.000
_diffrn_reflns_point_group_measured_fraction_max 1.000
_diffrn_reflns_theta_full 67.684
_diffrn_reflns_theta_max 73.294
_diffrn_reflns_theta_min 5.506
_diffrn_source 'micro-focus sealed X-ray tube'
_diffrn_source_type 'SuperNova (Cu) X-ray Source'
_exptl_absorpt_coefficient_mu 6.375
_exptl_absorpt_correction_T_max 1.00000
_exptl_absorpt_correction_T_min 0.78934
_exptl_absorpt_correction_type multi-scan
_exptl_absorpt_process_details
;
CrysAlisPro 1.171.39.46 (Rigaku Oxford Diffraction, 2018)
Empirical absorption correction using spherical harmonics,
 implemented in SCALE3 ABSPACK scaling algorithm.
;
_exptl_crystal_colour yellow
_exptl_crystal_colour_primary yellow
_exptl_crystal_density_diffrn 1.536
_exptl_crystal_description block
_exptl_crystal_F_000 598
_exptl_crystal_size_max 0.072
_exptl_crystal_size_mid 0.058
_exptl_crystal_size_min 0.019
_refine_diff_density_max 0.501
_refine_diff_density_min -0.545
_refine_diff_density_rms 0.071
_refine_ls_extinction_method none
_refine_ls_goodness_of_fit_ref 1.194
_refine_ls_hydrogen_treatment constr
_refine_ls_matrix_type full
_refine_ls_number_parameters 173
_refine_ls_number_reflns 2531
_refine_ls_number_restraints 0
_refine_ls_restrained_S_all 1.194
_refine_ls_R_factor_all 0.0378
_refine_ls_R_factor_gt 0.0343
_refine_ls_shift/su_max 0.000
_refine_ls_shift/su_mean 0.000
_refine_ls_structure_factor_coef Fsqd
_refine_ls_weighting_details 'w=1/[\s^2^(Fo^2^)+(0.0151P)^2^+2.1537P] where P=(Fo^2^+2Fc^2^)/3'
_refine_ls_weighting_scheme calc
_refine_ls_wR_factor_gt 0.0721
_refine_ls_wR_factor_ref 0.0736
_reflns_Friedel_coverage 0.000
_reflns_number_gt 2355
_reflns_number_total 2531
_reflns_threshold_expression 'I > 2\s(I)'
_cod_data_source_file c8dt05023f2.cif
_cod_data_source_block s18mkw9
_cod_depositor_comments 'Adding full bibliography for 7049052--7049061.cif.'
_cod_database_code 7049061
_shelx_shelxl_version_number 2014/7
_shelx_space_group_comment
;
The symmetry employed for this shelxl refinement is uniquely defined
by the following loop, which should always be used as a source of
symmetry information in preference to the above space-group names.
They are only intended as comments.
;
_olex2_refinement_description
;
1. Fixed Uiso
 At 1.2 times of:
  All C(H,H) groups
 At 1.5 times of:
  All C(H,H,H) groups
2. Others
 Fixed Sof: Cl1(0.5) O1(0.5) C1(0.5)
3.a Secondary CH2 refined with riding coordinates:
 C6(H6A,H6B), C9(H9A,H9B)
3.b Idealised Me refined as rotating group:
 C7(H7A,H7B,H7C), C8(H8A,H8B,H8C), C11(H11A,H11B,H11C), C12(H12A,H12B,H12C)
;
_olex2_submission_special_instructions 'No special instructions were received'

loop_
_space_group_symop_operation_xyz
'x, y, z'
'-x+1/2, y+1/2, -z+1/2'
'-x, -y, -z'
'x-1/2, -y-1/2, z-1/2'

loop_
_atom_site_label
_atom_site_type_symbol
_atom_site_fract_x
_atom_site_fract_y
_atom_site_fract_z
_atom_site_U_iso_or_equiv
_atom_site_adp_type
_atom_site_occupancy
_atom_site_site_symmetry_order
_atom_site_calc_flag
_atom_site_refinement_flags_posn
_atom_site_refinement_flags_adp
_atom_site_refinement_flags_occupancy
_atom_site_disorder_assembly
_atom_site_disorder_group
Ru1 Ru 0.5000 0.5000 0.5000 0.01678(9) Uani 1 2 d S T P . .
O2 O 0.5070(2) 0.3522(2) 0.97769(19) 0.0327(5) Uani 1 1 d . . . . .
O3 O 0.8143(2) 0.4538(2) 0.9487(2) 0.0343(6) Uani 1 1 d . . . . .
N1 N 0.4986(2) 0.4058(2) 0.7733(2) 0.0174(5) Uani 1 1 d . . . . .
N2 N 0.6875(2) 0.4673(2) 0.7557(2) 0.0175(5) Uani 1 1 d . . . . .
C2 C 0.5662(3) 0.4534(2) 0.6858(3) 0.0181(5) Uani 1 1 d . . . . .
C3 C 0.5742(3) 0.3954(3) 0.8905(3) 0.0217(6) Uani 1 1 d . . . . .
C4 C 0.6941(3) 0.4341(3) 0.8791(3) 0.0208(6) Uani 1 1 d . . . . .
C5 C 0.3612(3) 0.3696(3) 0.7772(3) 0.0220(6) Uani 1 1 d . . . . .
C6 C 0.3831(3) 0.3119(3) 0.9088(3) 0.0350(8) Uani 1 1 d . . . . .
H6A H 0.3117 0.3328 0.9531 0.042 Uiso 1 1 calc R . . . .
H6B H 0.3846 0.2275 0.9005 0.042 Uiso 1 1 calc R . . . .
C7 C 0.2745(3) 0.4774(3) 0.7748(3) 0.0326(7) Uani 1 1 d . . . . .
H7A H 0.3115 0.5297 0.8405 0.049 Uiso 1 1 calc GR . . . .
H7B H 0.1876 0.4545 0.7869 0.049 Uiso 1 1 calc GR . . . .
H7C H 0.2697 0.5159 0.6955 0.049 Uiso 1 1 calc GR . . . .
C8 C 0.3089(4) 0.2835(3) 0.6757(4) 0.0396(8) Uani 1 1 d . . . . .
H8A H 0.3026 0.3208 0.5955 0.059 Uiso 1 1 calc GR . . . .
H8B H 0.2231 0.2572 0.6876 0.059 Uiso 1 1 calc GR . . . .
H8C H 0.3675 0.2179 0.6793 0.059 Uiso 1 1 calc GR . . . .
C9 C 0.8992(3) 0.4821(4) 0.8599(3) 0.0459(10) Uani 1 1 d . . . . .
H9A H 0.9520 0.4145 0.8459 0.055 Uiso 1 1 calc R . . . .
H9B H 0.9583 0.5451 0.8920 0.055 Uiso 1 1 calc R . . . .
C10 C 0.8138(3) 0.5196(3) 0.7363(3) 0.0275(7) Uani 1 1 d . . . . .
C11 C 0.7987(5) 0.6520(4) 0.7317(5) 0.0635(14) Uani 1 1 d . . . . .
H11A H 0.8813 0.6872 0.7222 0.095 Uiso 1 1 calc GR . . . .
H11B H 0.7725 0.6790 0.8079 0.095 Uiso 1 1 calc GR . . . .
H11C H 0.7328 0.6733 0.6620 0.095 Uiso 1 1 calc GR . . . .
C12 C 0.8653(4) 0.4693(5) 0.6260(4) 0.0671(16) Uani 1 1 d . . . . .
H12A H 0.8064 0.4888 0.5506 0.101 Uiso 1 1 calc GR . . . .
H12B H 0.8714 0.3858 0.6343 0.101 Uiso 1 1 calc GR . . . .
H12C H 0.9510 0.5011 0.6223 0.101 Uiso 1 1 calc GR . . . .
Cl1 Cl 0.5654(3) 0.3112(2) 0.4338(2) 0.0297(7) Uani 0.5 1 d . . . A -1
O1 O 0.4214(11) 0.7350(7) 0.5814(10) 0.058(3) Uani 0.5 1 d . . . A -1
C1 C 0.4528(14) 0.6437(11) 0.5509(13) 0.032(3) Uani 0.5 1 d . . . A -1

loop_
_atom_site_aniso_label
_atom_site_aniso_U_11
_atom_site_aniso_U_22
_atom_site_aniso_U_33
_atom_site_aniso_U_23
_atom_site_aniso_U_13
_atom_site_aniso_U_12
Ru1 0.01328(14) 0.01952(15) 0.01637(14) 0.00226(12) -0.00110(10) -0.00126(12)
O2 0.0268(11) 0.0498(14) 0.0224(11) 0.0093(10) 0.0062(9) -0.0071(11)
O3 0.0213(11) 0.0595(16) 0.0196(10) 0.0062(10) -0.0044(9) -0.0089(10)
N1 0.0144(11) 0.0180(11) 0.0190(11) 0.0020(9) 0.0006(9) -0.0004(9)
N2 0.0163(11) 0.0201(11) 0.0152(10) 0.0016(8) -0.0001(9) -0.0027(9)
C2 0.0167(13) 0.0169(12) 0.0197(13) -0.0006(10) -0.0007(11) 0.0013(10)
C3 0.0217(14) 0.0242(14) 0.0189(13) 0.0022(11) 0.0020(11) 0.0005(11)
C4 0.0205(14) 0.0240(14) 0.0163(13) 0.0014(11) -0.0014(11) -0.0016(11)
C5 0.0153(13) 0.0231(14) 0.0284(15) 0.0015(12) 0.0058(11) -0.0022(11)
C6 0.0236(16) 0.043(2) 0.0387(18) 0.0145(15) 0.0061(14) -0.0043(14)
C7 0.0242(16) 0.0349(19) 0.0399(18) 0.0051(14) 0.0090(13) 0.0097(13)
C8 0.0349(19) 0.0360(19) 0.047(2) -0.0123(16) 0.0053(16) -0.0138(16)
C9 0.0224(16) 0.080(3) 0.0322(18) 0.0189(19) -0.0037(14) -0.0134(18)
C10 0.0181(14) 0.0378(19) 0.0247(14) 0.0050(13) -0.0024(11) -0.0132(13)
C11 0.050(3) 0.043(2) 0.088(3) 0.020(2) -0.017(2) -0.025(2)
C12 0.034(2) 0.126(5) 0.045(2) -0.023(3) 0.0159(18) -0.021(3)
Cl1 0.0336(14) 0.022(2) 0.0325(13) -0.0017(17) 0.0016(9) 0.0084(16)
O1 0.086(6) 0.033(6) 0.051(4) -0.012(4) -0.001(3) 0.033(5)
C1 0.034(5) 0.033(8) 0.025(5) 0.004(5) -0.003(3) 0.012(5)

loop_
_atom_type_symbol
_atom_type_description
_atom_type_scat_dispersion_real
_atom_type_scat_dispersion_imag
_atom_type_scat_source
C C 0.0181 0.0091 'International Tables Vol C Tables 4.2.6.8 and 6.1.1.4'
H H 0.0000 0.0000 'International Tables Vol C Tables 4.2.6.8 and 6.1.1.4'
Cl Cl 0.3639 0.7018 'International Tables Vol C Tables 4.2.6.8 and 6.1.1.4'
N N 0.0311 0.0180 'International Tables Vol C Tables 4.2.6.8 and 6.1.1.4'
O O 0.0492 0.0322 'International Tables Vol C Tables 4.2.6.8 and 6.1.1.4'
Ru Ru 0.0552 3.2960 'International Tables Vol C Tables 4.2.6.8 and 6.1.1.4'

loop_
_geom_angle_atom_site_label_1
_geom_angle_atom_site_label_2
_geom_angle_atom_site_label_3
_geom_angle
_geom_angle_site_symmetry_1
_geom_angle_site_symmetry_3
C2 Ru1 C2 180.0 3_666 .
C2 Ru1 Cl1 89.68(9) . .
C2 Ru1 Cl1 90.32(9) 3_666 .
C1 Ru1 C2 90.0(4) . 3_666
C1 Ru1 C2 90.0(4) . .
C1 Ru1 Cl1 179.2(5) . .
C3 O2 C6 105.3(2) . .
C4 O3 C9 105.2(2) . .
C2 N1 C3 113.3(2) . .
C2 N1 C5 136.2(2) . .
C3 N1 C5 110.3(2) . .
C2 N2 C4 113.8(2) . .
C2 N2 C10 135.8(2) . .
C4 N2 C10 110.1(2) . .
N1 C2 Ru1 130.1(2) . .
N2 C2 Ru1 129.3(2) . .
N2 C2 N1 100.5(2) . .
O2 C3 N1 113.5(2) . .
C4 C3 O2 140.4(3) . .
C4 C3 N1 106.1(2) . .
O3 C4 N2 112.9(2) . .
C3 C4 O3 140.8(3) . .
C3 C4 N2 106.3(2) . .
N1 C5 C6 98.5(2) . .
N1 C5 C7 109.4(2) . .
N1 C5 C8 113.1(3) . .
C7 C5 C6 111.0(3) . .
C8 C5 C6 111.9(3) . .
C8 C5 C7 112.2(3) . .
O2 C6 C5 108.9(2) . .
O2 C6 H6A 109.9 . .
O2 C6 H6B 109.9 . .
C5 C6 H6A 109.9 . .
C5 C6 H6B 109.9 . .
H6A C6 H6B 108.3 . .
C5 C7 H7A 109.5 . .
C5 C7 H7B 109.5 . .
C5 C7 H7C 109.5 . .
H7A C7 H7B 109.5 . .
H7A C7 H7C 109.5 . .
H7B C7 H7C 109.5 . .
C5 C8 H8A 109.5 . .
C5 C8 H8B 109.5 . .
C5 C8 H8C 109.5 . .
H8A C8 H8B 109.5 . .
H8A C8 H8C 109.5 . .
H8B C8 H8C 109.5 . .
O3 C9 H9A 109.9 . .
O3 C9 H9B 109.9 . .
O3 C9 C10 108.8(3) . .
H9A C9 H9B 108.3 . .
C10 C9 H9A 109.9 . .
C10 C9 H9B 109.9 . .
N2 C10 C9 98.9(2) . .
N2 C10 C11 108.7(3) . .
N2 C10 C12 113.0(3) . .
C11 C10 C9 110.3(3) . .
C12 C10 C9 111.2(3) . .
C12 C10 C11 113.8(4) . .
C10 C11 H11A 109.5 . .
C10 C11 H11B 109.5 . .
C10 C11 H11C 109.5 . .
H11A C11 H11B 109.5 . .
H11A C11 H11C 109.5 . .
H11B C11 H11C 109.5 . .
C10 C12 H12A 109.5 . .
C10 C12 H12B 109.5 . .
C10 C12 H12C 109.5 . .
H12A C12 H12B 109.5 . .
H12A C12 H12C 109.5 . .
H12B C12 H12C 109.5 . .
O1 C1 Ru1 178.9(16) . .

loop_
_geom_bond_atom_site_label_1
_geom_bond_atom_site_label_2
_geom_bond_distance
_geom_bond_site_symmetry_2
Ru1 C2 2.086(3) 3_666
Ru1 C2 2.086(3) .
Ru1 Cl1 2.405(3) .
Ru1 C1 1.825(11) .
O2 C3 1.351(4) .
O2 C6 1.443(4) .
O3 C4 1.358(3) .
O3 C9 1.436(4) .
N1 C2 1.375(4) .
N1 C3 1.382(3) .
N1 C5 1.478(3) .
N2 C2 1.360(4) .
N2 C4 1.380(3) .
N2 C10 1.474(4) .
C3 C4 1.334(4) .
C5 C6 1.553(4) .
C5 C7 1.518(4) .
C5 C8 1.509(4) .
C6 H6A 0.9700 .
C6 H6B 0.9700 .
C7 H7A 0.9600 .
C7 H7B 0.9600 .
C7 H7C 0.9600 .
C8 H8A 0.9600 .
C8 H8B 0.9600 .
C8 H8C 0.9600 .
C9 H9A 0.9700 .
C9 H9B 0.9700 .
C9 C10 1.538(4) .
C10 C11 1.523(5) .
C10 C12 1.497(5) .
C11 H11A 0.9600 .
C11 H11B 0.9600 .
C11 H11C 0.9600 .
C12 H12A 0.9600 .
C12 H12B 0.9600 .
C12 H12C 0.9600 .
O1 C1 1.157(11) .
